data_2233440
loop_
_publ_author_name
'Posner, Esther S.'
'Konzett, J\"urgen'
'Frost, Daniel J.'
'Downs, Robert T.'
'Yang, Hexiong'

_publ_section_title
;
 High-pressure synthetic
 (Na~0.97~Mg~0.03~)(Mg~0.43~Fe~0.17~^3+^Si~0.40~)Si~2~O~6~, with
 six-coordinated silicon, isostructural with <i>P</i>2/<i>n</i> omphacite
;
_journal_coeditor_code FJ2504
_journal_issue 2
_journal_name_full 'Acta Crystallographica Section E'
_journal_page_first i18
_journal_paper_doi 10.1107/S1600536812002966
_journal_volume 68
_journal_year 2012
_chemical_formula_iupac '(Na0.97 Mg0.03) (Mg0.43 Fe0.17 Si0.40) Si2 O6'
_chemical_formula_sum 'Fe0.17 Mg0.46 Na0.97 O6 Si2.4'
_chemical_formula_weight 206.39
_chemical_name_systematic
;
(sodium magnesium) [magnesium iron(III) silicon] disilicate
;
_space_group_IT_number 13
_symmetry_cell_setting monoclinic
_symmetry_space_group_name_Hall '-P 2yac'
_symmetry_space_group_name_H-M 'P 1 2/n 1'
_atom_sites_solution_primary direct
_atom_sites_solution_secondary difmap
_audit_creation_method SHELXL-97
_cell_angle_alpha 90.00
_cell_angle_beta 108.003(6)
_cell_angle_gamma 90.00
_cell_formula_units_Z 4
_cell_length_a 9.4432(8)
_cell_length_b 8.6457(7)
_cell_length_c 5.2540(5)
_cell_measurement_reflns_used 1071
_cell_measurement_temperature 293(2)
_cell_measurement_theta_max 35.60
_cell_measurement_theta_min 3.25
_cell_volume 407.95(6)
_computing_cell_refinement 'SAINT (Bruker, 2004)'
_computing_data_collection 'APEX2 (Bruker, 2004)'
_computing_data_reduction 'SAINT (Bruker, 2004)'
_computing_molecular_graphics 'XtalDraw (Downs & Hall-Wallace, 2003)'
_computing_publication_material 'publCIF (Westrip, 2010)'
_computing_structure_refinement 'SHELXL97 (Sheldrick, 2008)'
_computing_structure_solution 'SHELXS97 (Sheldrick, 2008)'
_diffrn_ambient_temperature 293(2)
_diffrn_measured_fraction_theta_full 0.997
_diffrn_measured_fraction_theta_max 0.997
_diffrn_measurement_device_type 'Bruker APEXII CCD area-detector'
_diffrn_measurement_method '\f and \w scan'
_diffrn_radiation_monochromator graphite
_diffrn_radiation_source 'fine-focus sealed tube'
_diffrn_radiation_type MoK\a
_diffrn_radiation_wavelength 0.71073
_diffrn_reflns_av_R_equivalents 0.0332
_diffrn_reflns_av_sigmaI/netI 0.0331
_diffrn_reflns_limit_h_max 14
_diffrn_reflns_limit_h_min -14
_diffrn_reflns_limit_k_max 10
_diffrn_reflns_limit_k_min -13
_diffrn_reflns_limit_l_max 7
_diffrn_reflns_limit_l_min -7
_diffrn_reflns_number 6586
_diffrn_reflns_theta_full 32.57
_diffrn_reflns_theta_max 32.51
_diffrn_reflns_theta_min 3.27
_exptl_absorpt_coefficient_mu 1.687
_exptl_absorpt_correction_T_max 0.9204
_exptl_absorpt_correction_T_min 0.9055
_exptl_absorpt_correction_type multi-scan
_exptl_absorpt_process_details '(SADABS; Sheldrick 2005)'
_exptl_crystal_colour 'pale gray'
_exptl_crystal_density_diffrn 3.360
_exptl_crystal_density_method 'not measured'
_exptl_crystal_description cube
_exptl_crystal_F_000 409
_exptl_crystal_size_max 0.06
_exptl_crystal_size_mid 0.05
_exptl_crystal_size_min 0.05
_refine_diff_density_max 0.507
_refine_diff_density_min -0.661
_refine_ls_extinction_coef 0
_refine_ls_extinction_expression Fc^*^=kFc[1+0.001xFc^2^\l^3^/sin(2\q)]^-1/4^
_refine_ls_extinction_method 'SHELXL97 (Sheldrick, 2008)'
_refine_ls_goodness_of_fit_ref 1.065
_refine_ls_matrix_type full
_refine_ls_number_parameters 96
_refine_ls_number_reflns 1481
_refine_ls_number_restraints 3
_refine_ls_restrained_S_all 1.064
_refine_ls_R_factor_all 0.0661
_refine_ls_R_factor_gt 0.0356
_refine_ls_shift/su_max 0.001
_refine_ls_shift/su_mean 0.000
_refine_ls_structure_factor_coef Fsqd
_refine_ls_weighting_details 'calc w=1/[\s^2^(Fo^2^)+(0.0264P)^2^+0.6629P] where P=(Fo^2^+2Fc^2^)/3'
_refine_ls_weighting_scheme calc
_refine_ls_wR_factor_gt 0.0735
_refine_ls_wR_factor_ref 0.0851
_reflns_number_gt 980
_reflns_number_total 1481
_reflns_threshold_expression I>2sigma(I)
_cod_data_source_file fj2504.cif
_cod_data_source_block I
_cod_original_sg_symbol_H-M 'P 2/n'
_cod_original_formula_sum 'Fe0.17 Mg0.46 Na0.97 O6 Si2.40'
_cod_database_code 2233440
_cod_database_fobs_code 2233440

loop_
_symmetry_equiv_pos_as_xyz
'x, y, z'
'-x+1/2, y, -z+1/2'
'-x, -y, -z'
'x-1/2, -y, z-1/2'

loop_
_atom_site_type_symbol
_atom_site_label
_atom_site_fract_x
_atom_site_fract_y
_atom_site_fract_z
_atom_site_U_iso_or_equiv
_atom_site_adp_type
_atom_site_calc_flag
_atom_site_refinement_flags
_atom_site_occupancy
_atom_site_symmetry_multiplicity
Na M2 0.7500 0.04980(16) 0.2500 0.0129(3) Uani d SP 0.94000(10) 2
Mg M2MG 0.7500 0.04980(16) 0.2500 0.0129(3) Uani d SP 0.06000(10) 2
Na M2(1) 0.7500 0.45601(17) 0.7500 0.0169(3) Uani d S 1 2
Mg M1 0.7500 0.65310(10) 0.2500 0.00495(18) Uani d SP 0.86000(10) 2
Fe M1Fe 0.7500 0.65310(10) 0.2500 0.00495(18) Uani d SP 0.14000(10) 2
Si M1(1) 0.7500 0.84745(9) 0.7500 0.00855(17) Uani d SP 0.80000(10) 2
Fe M11Fe 0.7500 0.84745(9) 0.7500 0.00855(17) Uani d SP 0.20000(10) 2
Si Si1 0.04344(7) 0.84714(7) 0.22988(13) 0.00748(14) Uani d . 1 1
Si Si2 0.03811(7) 0.66398(7) 0.73666(13) 0.00731(14) Uani d . 1 1
O O1 0.86242(18) 0.8417(2) 0.1106(4) 0.0133(4) Uani d . 1 1
O O2 0.85803(18) 0.6879(2) 0.6524(4) 0.0129(4) Uani d . 1 1
O O3 0.1201(2) 0.0136(2) 0.3071(4) 0.0130(4) Uani d . 1 1
O O4 0.1012(2) 0.4949(2) 0.7949(4) 0.0141(4) Uani d . 1 1
O O5 0.10966(18) 0.7652(2) 0.0132(3) 0.0105(3) Uani d . 1 1
O O6 0.09535(18) 0.74992(19) 0.5087(3) 0.0112(3) Uani d . 1 1

loop_
_atom_site_aniso_label
_atom_site_aniso_U_11
_atom_site_aniso_U_22
_atom_site_aniso_U_33
_atom_site_aniso_U_12
_atom_site_aniso_U_13
_atom_site_aniso_U_23
M2 0.0162(7) 0.0106(7) 0.0093(7) 0.000 0.0002(5) 0.000
M2MG 0.0162(7) 0.0106(7) 0.0093(7) 0.000 0.0002(5) 0.000
M2(1) 0.0210(7) 0.0107(7) 0.0128(8) 0.000 -0.0037(6) 0.000
M1 0.0060(4) 0.0045(4) 0.0037(4) 0.000 0.0006(3) 0.000
M1Fe 0.0060(4) 0.0045(4) 0.0037(4) 0.000 0.0006(3) 0.000
M1(1) 0.0094(3) 0.0085(4) 0.0073(4) 0.000 0.0020(3) 0.000
M11Fe 0.0094(3) 0.0085(4) 0.0073(4) 0.000 0.0020(3) 0.000
Si1 0.0081(3) 0.0074(3) 0.0065(3) -0.0002(2) 0.0016(2) -0.0005(2)
Si2 0.0075(3) 0.0076(3) 0.0065(3) 0.0000(2) 0.0018(2) 0.0004(2)
O1 0.0103(7) 0.0128(9) 0.0165(9) 0.0007(6) 0.0039(7) -0.0023(7)
O2 0.0074(7) 0.0173(9) 0.0132(9) -0.0013(6) 0.0018(6) 0.0035(7)
O3 0.0200(9) 0.0074(8) 0.0106(9) -0.0014(6) 0.0033(7) -0.0009(6)
O4 0.0188(9) 0.0104(9) 0.0132(9) 0.0006(7) 0.0050(7) 0.0002(7)
O5 0.0098(7) 0.0136(9) 0.0078(8) 0.0009(6) 0.0024(6) -0.0018(6)
O6 0.0125(8) 0.0129(9) 0.0086(8) -0.0017(6) 0.0037(6) 0.0017(6)

loop_
_atom_type_symbol
_atom_type_description
_atom_type_scat_dispersion_real
_atom_type_scat_dispersion_imag
_atom_type_scat_source
O O 0.0106 0.0060 'International Tables Vol C Tables 4.2.6.8 and 6.1.1.4'
Na Na 0.0362 0.0249 'International Tables Vol C Tables 4.2.6.8 and 6.1.1.4'
Mg Mg 0.0486 0.0363 'International Tables Vol C Tables 4.2.6.8 and 6.1.1.4'
Si Si 0.0817 0.0704 'International Tables Vol C Tables 4.2.6.8 and 6.1.1.4'
Fe Fe 0.3463 0.8444 'International Tables Vol C Tables 4.2.6.8 and 6.1.1.4'

loop_
_geom_angle_atom_site_label_1
_geom_angle_atom_site_label_2
_geom_angle_atom_site_label_3
_geom_angle_site_symmetry_1
_geom_angle_site_symmetry_3
_geom_angle
O4 M1 O4 4_665 3_666 98.88(11)
O4 M1 O2 4_665 . 96.72(7)
O4 M1 O2 3_666 . 94.15(7)
O4 M1 O2 4_665 2_655 94.15(7)
O4 M1 O2 3_666 2_655 96.72(7)
O2 M1 O2 . 2_655 163.26(11)
O4 M1 O1 4_665 2_655 90.36(7)
O4 M1 O1 3_666 2_655 164.04(7)
O2 M1 O1 . 2_655 71.74(7)
O2 M1 O1 2_655 2_655 95.54(7)
O4 M1 O1 4_665 . 164.04(7)
O4 M1 O1 3_666 . 90.36(7)
O2 M1 O1 . . 95.54(7)
O2 M1 O1 2_655 . 71.74(7)
O1 M1 O1 2_655 . 83.83(10)
O3 M1(1) O3 3_666 4_666 96.67(12)
O3 M1(1) O1 3_666 1_556 89.08(8)
O3 M1(1) O1 4_666 1_556 92.94(8)
O3 M1(1) O1 3_666 2_655 92.94(8)
O3 M1(1) O1 4_666 2_655 89.08(8)
O1 M1(1) O1 1_556 2_655 176.97(12)
O3 M1(1) O2 3_666 2_656 170.80(8)
O3 M1(1) O2 4_666 2_656 89.37(8)
O1 M1(1) O2 1_556 2_656 83.67(8)
O1 M1(1) O2 2_655 2_656 94.09(8)
O3 M1(1) O2 3_666 . 89.37(8)
O3 M1(1) O2 4_666 . 170.80(8)
O1 M1(1) O2 1_556 . 94.09(8)
O1 M1(1) O2 2_655 . 83.67(8)
O2 M1(1) O2 2_656 . 85.52(11)
O3 Si1 O5 1_565 . 109.12(10)
O3 Si1 O6 1_565 . 104.39(10)
O5 Si1 O6 . . 109.41(9)
O3 Si1 O1 1_565 1_455 117.40(10)
O5 Si1 O1 . 1_455 107.69(9)
O6 Si1 O1 . 1_455 108.64(10)
O4 Si2 O2 . 1_455 118.08(10)
O4 Si2 O6 . . 111.93(10)
O2 Si2 O6 1_455 . 107.21(9)
O4 Si2 O5 . 1_556 107.11(10)
O2 Si2 O5 1_455 1_556 106.27(9)
O6 Si2 O5 . 1_556 105.39(9)

loop_
_geom_bond_atom_site_label_1
_geom_bond_atom_site_label_2
_geom_bond_site_symmetry_2
_geom_bond_distance
M2 O1 2_645 2.319(2)
M2 O1 1_545 2.319(2)
M2 O3 4_655 2.3356(18)
M2 O3 3_656 2.3356(18)
M2 O6 3_666 2.3651(19)
M2 O6 4_665 2.3651(19)
M2 O5 4_666 2.7127(19)
M2 O5 3_665 2.7127(19)
M2(1) O2 2_656 2.376(2)
M2(1) O2 . 2.376(2)
M2(1) O4 3_667 2.4073(19)
M2(1) O4 4_665 2.4073(19)
M2(1) O5 4_666 2.438(2)
M2(1) O5 3_666 2.438(2)
M2(1) O6 4_666 2.8944(19)
M2(1) O6 3_666 2.8944(19)
M1 O4 4_665 1.9678(19)
M1 O4 3_666 1.9678(19)
M1 O2 . 2.0658(18)
M1 O2 2_655 2.0658(18)
M1 O1 2_655 2.1917(19)
M1 O1 . 2.1917(19)
M1(1) O3 3_666 1.8071(19)
M1(1) O3 4_666 1.8071(19)
M1(1) O1 1_556 1.8645(18)
M1(1) O1 2_655 1.8645(18)
M1(1) O2 2_656 1.8788(19)
M1(1) O2 . 1.8788(19)
Si1 O3 1_565 1.6058(19)
Si1 O5 . 1.6216(18)
Si1 O6 . 1.6276(18)
Si1 O1 1_455 1.6294(18)
Si2 O4 . 1.5725(19)
Si2 O2 1_455 1.6326(18)
Si2 O6 . 1.6366(18)
Si2 O5 1_556 1.6510(18)
